data_4101087
loop_
_publ_author_name
'Wang, Changsheng'
'P\%alsson, Lars-Olof'
'Batsanov, Andrei S.'
'Bryce, Martin R.'

_publ_section_title
;
 Molecular wires comprising \p-extended ethynyl- and
butadiynyl-2,5-diphenyl-1,3,4-oxadiazole derivatives:
synthesis, redox, structural and optoelectronic properties.
;
_journal_name_full 'Journal of the American Chemical Society'
_journal_paper_doi 10.1021/ja0577600
_journal_year 2006
_chemical_formula_moiety 'C22 H18 N2 O'
_chemical_formula_sum 'C22 H18 N2 O'
_chemical_formula_weight 326.38
_chemical_melting_point '160\% C (dec. violently)'
_space_group_IT_number 14
_symmetry_cell_setting monoclinic
_symmetry_space_group_name_Hall '-P 2yn'
_symmetry_space_group_name_H-M 'P 1 21/n 1'
_cell_angle_alpha 90.00
_cell_angle_beta 95.48(1)
_cell_angle_gamma 90.00
_cell_formula_units_Z 4
_cell_length_a 9.536(1)
_cell_length_b 10.710(2)
_cell_length_c 17.567(2)
_cell_measurement_temperature 100(2)
_cell_volume 1785.9(4)
_diffrn_ambient_temperature 100(2)
_exptl_crystal_density_diffrn 1.214
_cod_depositor_comments
;
The following automatic conversions were performed:
'_symmetry_cell_setting' value 'Monoclinic' changed to 'monoclinic'
according to '/home/saulius/struct/CIF-dictionaries/cif_core.dic'
dictionary named 'cif_core.dic' version 2.4.1 from 2010-06-29.

Automatic conversion script
Id: cif_fix_enum 1527 2010-12-29 10:47:43Z saulius 
;
_cod_original_sg_symbol_H-M 'P 21/n'
_cod_database_code 4101087

loop_
_symmetry_equiv_pos_as_xyz
'x, y, z'
'-x+1/2, y+1/2, -z+1/2'
'-x, -y, -z'
'x-1/2, -y-1/2, z-1/2'

loop_
_atom_site_label
_atom_site_type_symbol
_atom_site_fract_x
_atom_site_fract_y
_atom_site_fract_z
_atom_site_U_iso_or_equiv
_atom_site_adp_type
_atom_site_occupancy
_atom_site_symmetry_multiplicity
_atom_site_calc_flag
_atom_site_refinement_flags
_atom_site_disorder_assembly
_atom_site_disorder_group
O O 0.30721(7) 0.57110(6) 0.51001(4) 0.01912(16) Uani 1 1 d . . .
N1 N 0.21523(9) 0.43404(8) 0.42500(5) 0.02227(19) Uani 1 1 d . . .
N2 N 0.30986(9) 0.50983(8) 0.38976(5) 0.02264(19) Uani 1 1 d . . .
C1 C 0.21671(10) 0.47299(9) 0.49495(6) 0.01824(19) Uani 1 1 d . . .
C2 C 0.36083(10) 0.58786(9) 0.44131(5) 0.01848(19) Uani 1 1 d . . .
C3 C 0.75078(11) 0.97430(10) 0.39477(6) 0.0242(2) Uani 1 1 d . . .
C4 C 0.83062(11) 1.05479(10) 0.37861(6) 0.0242(2) Uani 1 1 d . . .
C5 C 0.92240(11) 1.14672(10) 0.36023(6) 0.0241(2) Uani 1 1 d . . .
C6 C 1.00197(12) 1.22732(11) 0.34533(7) 0.0283(2) Uani 1 1 d . . .
H6 H 1.0674(17) 1.2917(15) 0.3403(9) 0.043(4) Uiso 1 1 d . . .
C7 C -0.06078(10) 0.24722(9) 0.74048(6) 0.02004(19) Uani 1 1 d . . .
C8 C -0.12946(13) 0.34242(11) 0.79077(7) 0.0288(2) Uani 1 1 d . . .
H81 H -0.0623(16) 0.4030(14) 0.8123(9) 0.037(4) Uiso 1 1 d . . .
H82 H -0.1723(16) 0.2984(14) 0.8322(9) 0.035(4) Uiso 1 1 d . . .
H83 H -0.2054(15) 0.3875(14) 0.7599(9) 0.034(4) Uiso 1 1 d . . .
C9 C -0.17229(11) 0.14999(11) 0.71262(6) 0.0262(2) Uani 1 1 d . . .
H91 H -0.2513(15) 0.1867(13) 0.6771(8) 0.032(4) Uiso 1 1 d . . .
H92 H -0.2122(14) 0.1145(13) 0.7575(8) 0.031(3) Uiso 1 1 d . . .
H93 H -0.1304(16) 0.0786(15) 0.6840(9) 0.038(4) Uiso 1 1 d . . .
C10 C 0.05903(11) 0.17903(11) 0.78874(6) 0.0244(2) Uani 1 1 d . . .
H101 H 0.1071(16) 0.1184(14) 0.7559(9) 0.036(4) Uiso 1 1 d . . .
H102 H 0.0227(15) 0.1352(13) 0.8327(9) 0.034(4) Uiso 1 1 d . . .
H103 H 0.1316(16) 0.2394(14) 0.8103(9) 0.034(4) Uiso 1 1 d . . .
C11 C 0.14055(10) 0.42292(9) 0.55614(5) 0.01803(19) Uani 1 1 d . . .
C12 C 0.15713(11) 0.47223(9) 0.62992(6) 0.0212(2) Uani 1 1 d . . .
H12 H 0.2149(14) 0.5432(13) 0.6402(8) 0.027(3) Uiso 1 1 d . . .
C13 C 0.08963(11) 0.41697(10) 0.68789(6) 0.0221(2) Uani 1 1 d . . .
H13 H 0.1062(14) 0.4515(13) 0.7400(8) 0.027(3) Uiso 1 1 d . . .
C14 C 0.00290(10) 0.31220(9) 0.67429(6) 0.01881(19) Uani 1 1 d . . .
C15 C -0.01586(11) 0.26663(9) 0.59951(6) 0.0220(2) Uani 1 1 d . . .
H15 H -0.0765(15) 0.1958(13) 0.5867(8) 0.028(3) Uiso 1 1 d . . .
C16 C 0.05205(11) 0.32036(10) 0.54109(6) 0.0226(2) Uani 1 1 d . . .
H16 H 0.0390(15) 0.2868(14) 0.4899(9) 0.034(4) Uiso 1 1 d . . .
C21 C 0.46337(10) 0.68638(9) 0.43236(6) 0.01878(19) Uani 1 1 d . . .
C22 C 0.50501(12) 0.76946(10) 0.49143(6) 0.0250(2) Uani 1 1 d . . .
H22 H 0.4669(15) 0.7621(13) 0.5390(9) 0.030(4) Uiso 1 1 d . . .
C23 C 0.60060(12) 0.86367(10) 0.47982(6) 0.0268(2) Uani 1 1 d . . .
H23 H 0.6311(15) 0.9220(14) 0.5193(9) 0.035(4) Uiso 1 1 d . . .
C24 C 0.65439(11) 0.87623(9) 0.40895(6) 0.0222(2) Uani 1 1 d . . .
C25 C 0.61340(11) 0.79178(10) 0.35002(6) 0.0222(2) Uani 1 1 d . . .
H25 H 0.6527(15) 0.7989(13) 0.3020(8) 0.029(3) Uiso 1 1 d . . .
C26 C 0.51920(11) 0.69733(9) 0.36174(6) 0.0211(2) Uani 1 1 d . . .
H26 H 0.4909(15) 0.6387(13) 0.3215(9) 0.034(4) Uiso 1 1 d . . .

loop_
_atom_site_aniso_label
_atom_site_aniso_U_11
_atom_site_aniso_U_22
_atom_site_aniso_U_33
_atom_site_aniso_U_23
_atom_site_aniso_U_13
_atom_site_aniso_U_12
O 0.0199(3) 0.0201(3) 0.0174(3) 0.0011(2) 0.0024(3) -0.0040(2)
N1 0.0239(4) 0.0232(4) 0.0204(4) -0.0005(3) 0.0052(3) -0.0052(3)
N2 0.0239(4) 0.0232(4) 0.0215(4) -0.0008(3) 0.0057(3) -0.0052(3)
C1 0.0172(4) 0.0172(4) 0.0202(4) 0.0012(3) 0.0009(3) -0.0016(3)
C2 0.0181(4) 0.0200(4) 0.0176(4) 0.0023(3) 0.0033(3) 0.0003(3)
C3 0.0244(5) 0.0242(5) 0.0240(5) 0.0018(4) 0.0023(4) -0.0024(4)
C4 0.0257(5) 0.0246(5) 0.0224(5) -0.0008(4) 0.0021(4) -0.0036(4)
C5 0.0262(5) 0.0252(5) 0.0208(5) -0.0021(4) 0.0022(4) -0.0042(4)
C6 0.0300(5) 0.0292(5) 0.0260(5) -0.0024(4) 0.0042(4) -0.0094(4)
C7 0.0201(4) 0.0213(4) 0.0190(4) 0.0041(3) 0.0033(3) 0.0000(3)
C8 0.0323(6) 0.0284(5) 0.0275(5) 0.0031(4) 0.0124(4) 0.0035(4)
C9 0.0239(5) 0.0298(5) 0.0247(5) 0.0072(4) 0.0020(4) -0.0062(4)
C10 0.0226(5) 0.0296(5) 0.0210(5) 0.0074(4) 0.0014(4) 0.0014(4)
C11 0.0175(4) 0.0188(4) 0.0178(4) 0.0026(3) 0.0016(3) -0.0004(3)
C12 0.0225(5) 0.0210(4) 0.0201(5) -0.0004(4) 0.0013(4) -0.0051(4)
C13 0.0247(5) 0.0241(5) 0.0176(4) -0.0007(4) 0.0021(4) -0.0035(4)
C14 0.0181(4) 0.0194(4) 0.0190(4) 0.0036(3) 0.0022(3) 0.0007(3)
C15 0.0248(5) 0.0205(4) 0.0209(5) 0.0005(4) 0.0023(4) -0.0060(4)
C16 0.0272(5) 0.0225(5) 0.0182(5) -0.0009(4) 0.0026(4) -0.0058(4)
C21 0.0176(4) 0.0191(4) 0.0198(4) 0.0022(3) 0.0023(3) -0.0005(3)
C22 0.0296(5) 0.0266(5) 0.0195(5) -0.0006(4) 0.0054(4) -0.0072(4)
C23 0.0321(6) 0.0259(5) 0.0227(5) -0.0018(4) 0.0039(4) -0.0093(4)
C24 0.0207(5) 0.0208(5) 0.0251(5) 0.0031(4) 0.0022(4) -0.0022(3)
C25 0.0217(5) 0.0243(5) 0.0212(5) 0.0017(4) 0.0058(4) -0.0014(4)
C26 0.0210(5) 0.0220(5) 0.0205(5) -0.0007(4) 0.0036(4) -0.0015(3)

loop_
_geom_bond_atom_site_label_1
_geom_bond_atom_site_label_2
_geom_bond_distance
_geom_bond_site_symmetry_2
_geom_bond_publ_flag
O C2 1.3667(11) . ?
O C1 1.3694(11) . ?
N1 C1 1.2965(13) . ?
N1 N2 1.4010(12) . ?
N2 C2 1.2925(13) . ?
C1 C11 1.4558(13) . ?
C2 C21 1.4572(13) . ?
C3 C4 1.2018(15) . ?
C3 C24 1.4332(14) . ?
C4 C5 1.3762(14) . ?
C5 C6 1.1947(15) . ?
C7 C14 1.5296(13) . ?
C7 C9 1.5347(14) . ?
C7 C8 1.5361(15) . ?
C7 C10 1.5402(14) . ?
C11 C12 1.3946(14) . ?
C11 C16 1.3949(13) . ?
C12 C13 1.3881(14) . ?
C13 C14 1.4009(13) . ?
C14 C15 1.3969(14) . ?
C15 C16 1.3894(14) . ?
C21 C22 1.3956(14) . ?
C21 C26 1.4009(14) . ?
C22 C23 1.3878(14) . ?
C23 C24 1.3975(15) . ?
C24 C25 1.4019(15) . ?
C25 C26 1.3812(14) . ?

loop_
_cod_related_entry_id
_cod_related_entry_database
_cod_related_entry_code
1 ChemSpider 30659974
